data_1535445
loop_
_publ_author_name
'Tian Chungui'
'Wang Enbo'
'Li Yangguang'
'Peng Jun'
'Hu Changwen'
'Xu Lin'

_publ_section_title
;
 A novel three-dimensional inorganic framework: hydrothermal synthesis and
 crystal structure of Cu Mo3 O10.H2 O
;
_journal_name_full 'Journal of Solid State Chemistry'
_journal_page_first 839
_journal_page_last 843
_journal_volume 177
_journal_year 2004
_chemical_formula_sum 'Cu H2 Mo3 O11'
_chemical_name_systematic 'Cu (Mo3 O10) (H2 O)'
_space_group_IT_number 62
_symmetry_space_group_name_Hall '-P 2ac 2n'
_symmetry_space_group_name_H-M 'P n m a'
_cell_angle_alpha 90
_cell_angle_beta 90
_cell_angle_gamma 90
_cell_formula_units_Z 4
_cell_length_a 8.6085
_cell_length_b 7.5822
_cell_length_c 13.69
_cell_volume 893.565
_citation_journal_id_ASTM JSSCBI
_cod_data_source_file TianChungui_JSSCBI_2004_865.cif
_cod_data_source_block H2Cu1Mo3O11
_cod_original_cell_volume 893.5649
_cod_original_formula_sum 'H2 Cu1 Mo3 O11'
_cod_database_code 1535445

loop_
_symmetry_equiv_pos_as_xyz
x,y,z
-x+1/2,-y,z+1/2
x+1/2,-y+1/2,-z+1/2
-x,y+1/2,-z
-x,-y,-z
x-1/2,y,-z-1/2
-x-1/2,y-1/2,z-1/2
x,-y-1/2,z

loop_
_atom_site_label
_atom_site_type_symbol
_atom_site_fract_x
_atom_site_fract_y
_atom_site_fract_z
_atom_site_occupancy
_atom_site_U_iso_or_equiv
O8 O-2 -0.1002 -0.0356 -0.2233 1 0.0
O5 O-2 -0.373 -0.25 0.0734 1 0.0
Mo1 Mo+6 -0.17293 -0.25 0.09506 1 0.0
Cu1 Cu+2 -0.04529 -0.25 0.33913 1 0.0
O6 O-2 -0.3296 0.0316 -0.0918 1 0.0
O2 O-2 -0.0836 0.25 -0.0899 1 0.0
O4 O-2 -0.1156 -0.0112 0.0643 1 0.0
O3 O-2 -0.1265 -0.25 -0.0637 1 0.0
O7 O-2 -0.1561 -0.25 0.2209 1 0.0
Mo2 Mo+6 -0.13207 -0.00178 -0.10196 1 0.0
O1 O-2 0.1131 -0.75 0.4011 1 0.0
